data_7217709
loop_
_publ_author_name
'Liu, Tong-Peng'
'Huo, Li-Hua'
'Deng, Zhao-Peng'
'Zhao, Hui'
'Gao, Shan'

_publ_section_title
;
 Supramolecular architectures and luminescent properties of salts
 containing flexible bis(pyridyl) cations with aliphatic diamine spacer:
 Effects of inorganic anions, alkalinity and conformation of the
 bis(pyridyl) cations
;
_journal_name_full 'RSC Advances'
_journal_paper_doi 10.1039/C4RA05029K
_journal_year 2014
_chemical_formula_moiety 'C14 H20 N4, 2(Cl O4)'
_chemical_formula_sum 'C14 H20 Cl2 N4 O8'
_chemical_formula_weight 443.24
_chemical_name_systematic
; 
 ? 
;
_space_group_IT_number 14
_symmetry_cell_setting monoclinic
_symmetry_space_group_name_Hall '-P 2ybc'
_symmetry_space_group_name_H-M 'P 1 21/c 1'
_atom_sites_solution_hydrogens geom
_atom_sites_solution_primary direct
_atom_sites_solution_secondary difmap
_audit_creation_method SHELXL-97
_cell_angle_alpha 90.00
_cell_angle_beta 107.31(3)
_cell_angle_gamma 90.00
_cell_formula_units_Z 2
_cell_length_a 9.7044(19)
_cell_length_b 8.7674(18)
_cell_length_c 11.111(2)
_cell_measurement_reflns_used 3974
_cell_measurement_temperature 295(2)
_cell_measurement_theta_max 27.47
_cell_measurement_theta_min 3.02
_cell_volume 902.5(3)
_computing_cell_refinement
;
CrysAlis Pro (Agilent, 2013)
;
_computing_data_collection
;
CrysAlis Pro (Agilent, 2013)
;
_computing_data_reduction
;
CrysAlis Pro (Agilent, 2013)
;
_computing_molecular_graphics '(K. Brandenburg, Diamond 3.1, 2009)'
_computing_publication_material '(K. Brandenburg, Diamond 3.1, 2009)'
_computing_structure_refinement 'SHELXL-97 (Sheldrick, 1997)'
_computing_structure_solution 'SHELXS-97 (Sheldrick, 1990)'
_diffrn_ambient_temperature 295(2)
_diffrn_detector_area_resol_mean 16.1954
_diffrn_measured_fraction_theta_full 0.999
_diffrn_measured_fraction_theta_max 0.999
_diffrn_measurement_device_type 'Xcalibur, Eos'
_diffrn_measurement_method '\w scans'
_diffrn_radiation_monochromator graphite
_diffrn_radiation_source 'Enhance (Mo) X-ray Source'
_diffrn_radiation_type MoK\a
_diffrn_radiation_wavelength 0.71073
_diffrn_reflns_av_R_equivalents 0.0645
_diffrn_reflns_av_sigmaI/netI 0.0548
_diffrn_reflns_limit_h_max 12
_diffrn_reflns_limit_h_min -12
_diffrn_reflns_limit_k_max 11
_diffrn_reflns_limit_k_min -11
_diffrn_reflns_limit_l_max 14
_diffrn_reflns_limit_l_min -12
_diffrn_reflns_number 8692
_diffrn_reflns_theta_full 27.48
_diffrn_reflns_theta_max 27.48
_diffrn_reflns_theta_min 3.01
_exptl_absorpt_coefficient_mu 0.414
_exptl_absorpt_correction_T_max 0.9443
_exptl_absorpt_correction_T_min 0.9367
_exptl_absorpt_correction_type multi-scan
_exptl_absorpt_process_details
; 
CrysAlis Pro (Agilent, 2013)
Empirical absorption correction using spherical harmonics,
 implemented in SCALE3 ABSPACK scaling algorithm. 
;
_exptl_crystal_colour colorless
_exptl_crystal_density_diffrn 1.631
_exptl_crystal_density_method 'not measured'
_exptl_crystal_description prism
_exptl_crystal_F_000 460
_exptl_crystal_size_max 0.16
_exptl_crystal_size_mid 0.15
_exptl_crystal_size_min 0.14
_refine_diff_density_max 0.491
_refine_diff_density_min -0.374
_refine_diff_density_rms 0.081
_refine_ls_extinction_method none
_refine_ls_goodness_of_fit_ref 1.064
_refine_ls_hydrogen_treatment mixed
_refine_ls_matrix_type full
_refine_ls_number_parameters 133
_refine_ls_number_reflns 2070
_refine_ls_number_restraints 3
_refine_ls_restrained_S_all 1.064
_refine_ls_R_factor_all 0.0898
_refine_ls_R_factor_gt 0.0547
_refine_ls_shift/su_max 0.000
_refine_ls_shift/su_mean 0.000
_refine_ls_structure_factor_coef Fsqd
_refine_ls_weighting_details 'calc w=1/[\s^2^(Fo^2^)+(0.1181P)^2^+0.0000P] where P=(Fo^2^+2Fc^2^)/3'
_refine_ls_weighting_scheme calc
_refine_ls_wR_factor_gt 0.1467
_refine_ls_wR_factor_ref 0.2042
_reflns_number_gt 1216
_reflns_number_total 2070
_reflns_threshold_expression >2sigma(I)
_cod_data_source_file c4ra05029k2.cif
_cod_data_source_block complex7
_cod_original_sg_symbol_H-M 'P 21/c'
_cod_database_code 7217709

loop_
_symmetry_equiv_pos_as_xyz
'x, y, z'
'-x, y+1/2, -z+1/2'
'-x, -y, -z'
'x, -y-1/2, z-1/2'

loop_
_atom_site_label
_atom_site_type_symbol
_atom_site_fract_x
_atom_site_fract_y
_atom_site_fract_z
_atom_site_U_iso_or_equiv
_atom_site_adp_type
_atom_site_occupancy
_atom_site_symmetry_multiplicity
_atom_site_calc_flag
_atom_site_refinement_flags
Cl1 Cl 1.67646(9) 0.96974(8) 1.21018(7) 0.0462(3) Uani 1 1 d .
O1 O 1.8160(3) 1.0275(4) 1.2693(3) 0.0786(9) Uani 1 1 d .
O2 O 1.5788(3) 1.0951(3) 1.1778(3) 0.0707(8) Uani 1 1 d .
O3 O 1.6788(4) 0.8875(3) 1.1016(3) 0.0808(9) Uani 1 1 d .
O4 O 1.6314(4) 0.8705(3) 1.2925(3) 0.0867(10) Uani 1 1 d .
N1 N 1.2000(3) 0.7239(3) 0.9781(2) 0.0487(7) Uani 1 1 d .
N2 N 1.3629(3) 0.9326(3) 1.3511(2) 0.0400(6) Uani 1 1 d D
H2N1 H 1.421(3) 0.878(3) 1.326(3) 0.060 Uiso 1 1 d D
H2N2 H 1.315(3) 0.877(3) 1.388(3) 0.060 Uiso 1 1 d D
C1 C 1.2595(4) 0.8276(3) 1.0658(3) 0.0446(8) Uani 1 1 d .
H1 H 1.3555 0.8535 1.0774 0.053 Uiso 1 1 calc R
C2 C 1.1885(3) 0.8990(3) 1.1403(3) 0.0413(7) Uani 1 1 d .
C3 C 1.0428(4) 0.8646(4) 1.1172(3) 0.0487(8) Uani 1 1 d .
H3 H 0.9893 0.9117 1.1636 0.058 Uiso 1 1 calc R
C4 C 0.9790(4) 0.7604(4) 1.0251(3) 0.0543(9) Uani 1 1 d .
H4 H 0.8815 0.7368 1.0074 0.065 Uiso 1 1 calc R
C5 C 1.0607(4) 0.6928(4) 0.9604(3) 0.0549(9) Uani 1 1 d .
H5 H 1.0171 0.6202 0.8999 0.066 Uiso 1 1 calc R
C6 C 1.2649(4) 1.0119(3) 1.2391(3) 0.0456(8) Uani 1 1 d .
H6A H 1.3208 1.0813 1.2041 0.055 Uiso 1 1 calc R
H6B H 1.1944 1.0714 1.2651 0.055 Uiso 1 1 calc R
C7 C 1.4482(4) 1.0419(3) 1.4457(3) 0.0443(8) Uani 1 1 d .
H7A H 1.3836 1.1041 1.4771 0.053 Uiso 1 1 calc R
H7B H 1.5018 1.1089 1.4065 0.053 Uiso 1 1 calc R

loop_
_atom_site_aniso_label
_atom_site_aniso_U_11
_atom_site_aniso_U_22
_atom_site_aniso_U_33
_atom_site_aniso_U_23
_atom_site_aniso_U_13
_atom_site_aniso_U_12
Cl1 0.0445(6) 0.0428(5) 0.0527(6) -0.0018(3) 0.0165(4) 0.0002(3)
O1 0.0451(18) 0.093(2) 0.087(2) -0.0207(15) 0.0030(15) -0.0050(14)
O2 0.0569(18) 0.0533(14) 0.099(2) 0.0136(15) 0.0194(15) 0.0135(12)
O3 0.111(3) 0.0684(17) 0.0690(18) -0.0268(14) 0.0367(17) -0.0123(16)
O4 0.113(3) 0.0669(16) 0.109(2) 0.0333(17) 0.078(2) 0.0229(17)
N1 0.0542(19) 0.0544(16) 0.0359(14) -0.0064(11) 0.0110(12) -0.0014(13)
N2 0.0437(16) 0.0373(12) 0.0386(14) -0.0017(11) 0.0119(11) 0.0020(11)
C1 0.0396(18) 0.0479(17) 0.0447(17) 0.0020(14) 0.0105(14) 0.0011(13)
C2 0.0445(19) 0.0416(16) 0.0372(16) 0.0040(13) 0.0114(13) 0.0014(13)
C3 0.0425(19) 0.0565(19) 0.0468(18) 0.0022(15) 0.0127(14) 0.0067(15)
C4 0.041(2) 0.063(2) 0.053(2) 0.0000(16) 0.0058(15) -0.0049(15)
C5 0.060(2) 0.058(2) 0.0397(17) -0.0035(15) 0.0045(15) -0.0088(17)
C6 0.051(2) 0.0410(16) 0.0415(17) 0.0016(13) 0.0087(16) 0.0037(14)
C7 0.049(2) 0.0416(17) 0.0390(17) -0.0061(12) 0.0080(14) -0.0004(13)

loop_
_atom_type_symbol
_atom_type_description
_atom_type_scat_dispersion_real
_atom_type_scat_dispersion_imag
_atom_type_scat_source
C C 0.0033 0.0016 'International Tables Vol C Tables 4.2.6.8 and 6.1.1.4'
H H 0.0000 0.0000 'International Tables Vol C Tables 4.2.6.8 and 6.1.1.4'
N N 0.0061 0.0033 'International Tables Vol C Tables 4.2.6.8 and 6.1.1.4'
Cl Cl 0.1484 0.1585 'International Tables Vol C Tables 4.2.6.8 and 6.1.1.4'
O O 0.0106 0.0060 'International Tables Vol C Tables 4.2.6.8 and 6.1.1.4'

loop_
_geom_angle_atom_site_label_1
_geom_angle_atom_site_label_2
_geom_angle_atom_site_label_3
_geom_angle
_geom_angle_site_symmetry_1
_geom_angle_site_symmetry_3
O1 Cl1 O3 108.9(2) . .
O1 Cl1 O4 110.9(2) . .
O3 Cl1 O4 108.86(18) . .
O1 Cl1 O2 108.34(18) . .
O3 Cl1 O2 110.90(19) . .
O4 Cl1 O2 109.00(17) . .
C1 N1 C5 116.5(3) . .
C7 N2 C6 111.9(2) . .
C7 N2 H2N1 108(3) . .
C6 N2 H2N1 108(2) . .
C7 N2 H2N2 107(2) . .
C6 N2 H2N2 111(2) . .
H2N1 N2 H2N2 109.9(16) . .
N1 C1 C2 124.4(3) . .
N1 C1 H1 117.8 . .
C2 C1 H1 117.8 . .
C1 C2 C3 116.9(3) . .
C1 C2 C6 120.9(3) . .
C3 C2 C6 122.1(3) . .
C4 C3 C2 119.3(3) . .
C4 C3 H3 120.4 . .
C2 C3 H3 120.4 . .
C5 C4 C3 118.7(4) . .
C5 C4 H4 120.6 . .
C3 C4 H4 120.6 . .
N1 C5 C4 124.0(3) . .
N1 C5 H5 118.0 . .
C4 C5 H5 118.0 . .
N2 C6 C2 110.8(2) . .
N2 C6 H6A 109.5 . .
C2 C6 H6A 109.5 . .
N2 C6 H6B 109.5 . .
C2 C6 H6B 109.5 . .
H6A C6 H6B 108.1 . .
N2 C7 C7 110.5(3) . 3_878
N2 C7 H7A 109.5 . .
C7 C7 H7A 109.5 3_878 .
N2 C7 H7B 109.5 . .
C7 C7 H7B 109.5 3_878 .
H7A C7 H7B 108.1 . .

loop_
_geom_bond_atom_site_label_1
_geom_bond_atom_site_label_2
_geom_bond_distance
_geom_bond_site_symmetry_2
Cl1 O1 1.411(3) .
Cl1 O3 1.411(3) .
Cl1 O4 1.422(3) .
Cl1 O2 1.426(2) .
N1 C1 1.332(4) .
N1 C5 1.335(4) .
N2 C7 1.480(4) .
N2 C6 1.494(4) .
N2 H2N1 0.85(3) .
N2 H2N2 0.86(3) .
C1 C2 1.375(4) .
C1 H1 0.9300 .
C2 C3 1.392(5) .
C2 C6 1.500(4) .
C3 C4 1.375(5) .
C3 H3 0.9300 .
C4 C5 1.355(5) .
C4 H4 0.9300 .
C5 H5 0.9300 .
C6 H6A 0.9700 .
C6 H6B 0.9700 .
C7 C7 1.511(6) 3_878
C7 H7A 0.9700 .
C7 H7B 0.9700 .

loop_
_geom_hbond_atom_site_label_D
_geom_hbond_atom_site_label_H
_geom_hbond_atom_site_label_A
_geom_hbond_distance_DH
_geom_hbond_distance_HA
_geom_hbond_distance_DA
_geom_hbond_angle_DHA
_geom_hbond_site_symmetry_A
N2 H2N1 O4 0.85(3) 2.180(19) 2.919(4) 145(3) .
N2 H2N1 O2 0.85(3) 2.48(3) 3.047(3) 125(2) 2_847
N2 H2N2 N1 0.86(3) 1.924(10) 2.775(4) 173(3) 4_576

loop_
_geom_torsion_atom_site_label_1
_geom_torsion_atom_site_label_2
_geom_torsion_atom_site_label_3
_geom_torsion_atom_site_label_4
_geom_torsion
_geom_torsion_site_symmetry_4
C5 N1 C1 C2 2.2(5) .
N1 C1 C2 C3 -3.2(5) .
N1 C1 C2 C6 178.5(3) .
C1 C2 C3 C4 1.5(5) .
C6 C2 C3 C4 179.8(3) .
C2 C3 C4 C5 0.8(5) .
C1 N1 C5 C4 0.4(5) .
C3 C4 C5 N1 -1.9(5) .
C7 N2 C6 C2 175.5(3) .
C1 C2 C6 N2 -75.4(4) .
C3 C2 C6 N2 106.4(3) .
C6 N2 C7 C7 -176.9(3) 3_878
